data_2108286
loop_
_publ_author_name
'Sonina, Alina A.'
'Koskin, Igor P.'
'Sherin, Peter S.'
'Rybalova, Tatyana V.'
'Shundrina, Inna K.'
'Mostovich, Evgeny A.'
'Kazantsev, Maxim S.'

_publ_section_title
;
 Crystal packing control of a trifluoromethyl-substituted furan/phenylene
 co-oligomer
;
_journal_coeditor_code UM5015
_journal_issue 5
_journal_name_full 'Acta Crystallographica Section B'
_journal_page_first
;
;
_journal_paper_doi 10.1107/S2052520618011782
_journal_volume 74
_journal_year 2018
_chemical_formula_sum 'C14 H8 F3 O'
_chemical_formula_weight 249.20
_space_group_crystal_system monoclinic
_space_group_IT_number 14
_space_group_name_Hall '-P 2ybc'
_space_group_name_H-M_alt 'P 1 21/c 1'
_symmetry_space_group_name_Hall '-P 2ybc'
_symmetry_space_group_name_H-M 'P 1 21/c 1'
_atom_sites_solution_hydrogens geom
_audit_creation_method SHELXL-2017/1
_cell_angle_alpha 90
_cell_angle_beta 109.293(6)
_cell_angle_gamma 90
_cell_formula_units_Z 4
_cell_length_a 11.5050(10)
_cell_length_b 6.2350(6)
_cell_length_c 16.0118(16)
_cell_measurement_reflns_used 3034
_cell_measurement_temperature 296(2)
_cell_measurement_theta_max 26.75
_cell_measurement_theta_min 2.65
_cell_volume 1084.08(18)
_computing_structure_refinement 'SHELXL-2017/1 (Sheldrick, 2017)'
_diffrn_ambient_temperature 296(2)
_diffrn_measured_fraction_theta_full 0.998
_diffrn_measured_fraction_theta_max 0.998
_diffrn_measurement_device_type 'Bruker APEX-II CCD'
_diffrn_measurement_method '\f and \w scans'
_diffrn_radiation_source 'sealed tube'
_diffrn_radiation_type MoK\a
_diffrn_radiation_wavelength 0.71073
_diffrn_reflns_av_R_equivalents 0.0226
_diffrn_reflns_av_unetI/netI 0.0202
_diffrn_reflns_Laue_measured_fraction_full 0.998
_diffrn_reflns_Laue_measured_fraction_max 0.998
_diffrn_reflns_limit_h_max 13
_diffrn_reflns_limit_h_min -13
_diffrn_reflns_limit_k_max 7
_diffrn_reflns_limit_k_min -7
_diffrn_reflns_limit_l_max 19
_diffrn_reflns_limit_l_min -18
_diffrn_reflns_number 8382
_diffrn_reflns_point_group_measured_fraction_full 0.998
_diffrn_reflns_point_group_measured_fraction_max 0.998
_diffrn_reflns_theta_full 25.027
_diffrn_reflns_theta_max 25.027
_diffrn_reflns_theta_min 3.535
_exptl_absorpt_coefficient_mu 0.130
_exptl_absorpt_correction_T_max 0.9281
_exptl_absorpt_correction_T_min 0.8694
_exptl_absorpt_correction_type multi-scan
_exptl_absorpt_process_details SADABS-2008/1
_exptl_crystal_colour green
_exptl_crystal_density_diffrn 1.527
_exptl_crystal_description needle
_exptl_crystal_F_000 508
_exptl_crystal_size_max 0.604
_exptl_crystal_size_mid 0.183
_exptl_crystal_size_min 0.048
_refine_diff_density_max 0.143
_refine_diff_density_min -0.168
_refine_diff_density_rms 0.031
_refine_ls_extinction_method none
_refine_ls_goodness_of_fit_ref 1.029
_refine_ls_hydrogen_treatment constr
_refine_ls_matrix_type full
_refine_ls_number_parameters 190
_refine_ls_number_reflns 1919
_refine_ls_number_restraints 0
_refine_ls_restrained_S_all 1.029
_refine_ls_R_factor_all 0.0506
_refine_ls_R_factor_gt 0.0320
_refine_ls_shift/su_max 0.000
_refine_ls_shift/su_mean 0.000
_refine_ls_structure_factor_coef Fsqd
_refine_ls_weighting_details 'w=1/[\s^2^(Fo^2^)+(0.0427P)^2^+0.2052P] where P=(Fo^2^+2Fc^2^)/3'
_refine_ls_weighting_scheme calc
_refine_ls_wR_factor_gt 0.0768
_refine_ls_wR_factor_ref 0.0870
_reflns_Friedel_coverage 0.000
_reflns_number_gt 1436
_reflns_number_total 1919
_reflns_threshold_expression 'I > 2\s(I)'
_cod_data_source_file um5015sup1.cif
_cod_data_source_block II
_cod_database_code 2108286
_shelx_shelxl_version_number 2017/1
_shelx_space_group_comment
;
The symmetry employed for this shelxl refinement is uniquely defined
by the following loop, which should always be used as a source of
symmetry information in preference to the above space-group names.
They are only intended as comments.
;
_shelx_estimated_absorpt_t_min 0.925
_shelx_estimated_absorpt_t_max 0.994

loop_
_space_group_symop_operation_xyz
'x, y, z'
'-x, y+1/2, -z+1/2'
'-x, -y, -z'
'x, -y-1/2, z-1/2'

loop_
_atom_site_label
_atom_site_type_symbol
_atom_site_fract_x
_atom_site_fract_y
_atom_site_fract_z
_atom_site_U_iso_or_equiv
_atom_site_adp_type
_atom_site_occupancy
_atom_site_site_symmetry_order
_atom_site_calc_flag
_atom_site_refinement_flags_posn
_atom_site_refinement_flags_adp
_atom_site_refinement_flags_occupancy
F2 F 0.4411(6) -0.2322(18) 0.9116(4) 0.0711(19) Uani 0.5 1 d . . P
F1 F 0.5987(11) -0.2020(14) 1.0186(6) 0.0678(19) Uani 0.5 1 d . . P
F3 F 0.5801(13) -0.4747(16) 0.9333(9) 0.106(3) Uani 0.5 1 d . . P
F6 F 0.5530(12) -0.4655(15) 0.9205(8) 0.099(3) Uani 0.5 1 d . . P
F4 F 0.6185(12) -0.2315(17) 1.0188(6) 0.089(3) Uani 0.5 1 d . . P
F5 F 0.4456(7) -0.195(2) 0.9135(6) 0.105(3) Uani 0.5 1 d . . P
O1 O 0.83660(9) 0.05832(17) 0.66274(7) 0.0431(3) Uani 1 1 d . . .
C14 C 0.56092(16) -0.2619(3) 0.93363(12) 0.0532(4) Uani 1 1 d . . .
C1 C 0.62232(14) -0.1458(3) 0.87832(10) 0.0432(4) Uani 1 1 d . . .
C2 C 0.62629(15) -0.2362(3) 0.80009(11) 0.0484(4) Uani 1 1 d . . .
H2 H 0.588950 -0.368101 0.781534 0.058 Uiso 1 1 calc R U .
C3 C 0.68535(15) -0.1313(3) 0.74983(10) 0.0470(4) Uani 1 1 d . . .
H3 H 0.687811 -0.193402 0.697635 0.056 Uiso 1 1 calc R U .
C4 C 0.74137(13) 0.0667(2) 0.77632(10) 0.0398(4) Uani 1 1 d . . .
C5 C 0.80911(13) 0.1755(2) 0.72656(10) 0.0411(4) Uani 1 1 d . . .
C6 C 0.90561(14) 0.1876(3) 0.62774(10) 0.0426(4) Uani 1 1 d . . .
C7 C 0.95196(13) 0.0920(2) 0.56235(9) 0.0414(4) Uani 1 1 d . . .
C8 C 1.03866(14) 0.2002(3) 0.53401(10) 0.0478(4) Uani 1 1 d . . .
H8 H 1.065465 0.335399 0.556840 0.057 Uiso 1 1 calc R U .
C9 C 0.91490(14) -0.1111(3) 0.52687(10) 0.0461(4) Uani 1 1 d . . .
H9 H 0.857757 -0.187402 0.544729 0.055 Uiso 1 1 calc R U .
C11 C 0.73446(14) 0.1575(3) 0.85406(10) 0.0474(4) Uani 1 1 d . . .
H11 H 0.770087 0.290804 0.872178 0.057 Uiso 1 1 calc R U .
C10 C 0.67560(15) 0.0526(3) 0.90450(11) 0.0483(4) Uani 1 1 d . . .
H10 H 0.671735 0.115365 0.956209 0.058 Uiso 1 1 calc R U .
C13 C 0.91961(15) 0.3819(3) 0.66766(11) 0.0509(4) Uani 1 1 d . . .
H13 H 0.961818 0.498863 0.655751 0.061 Uiso 1 1 calc R U .
C12 C 0.85810(15) 0.3738(3) 0.73079(11) 0.0494(4) Uani 1 1 d . . .
H12 H 0.852410 0.484360 0.768248 0.059 Uiso 1 1 calc R U .

loop_
_atom_site_aniso_label
_atom_site_aniso_U_11
_atom_site_aniso_U_22
_atom_site_aniso_U_33
_atom_site_aniso_U_23
_atom_site_aniso_U_13
_atom_site_aniso_U_12
F2 0.041(3) 0.118(4) 0.054(2) 0.012(2) 0.0137(18) -0.018(2)
F1 0.085(5) 0.076(2) 0.050(3) -0.010(2) 0.032(3) -0.024(3)
F3 0.162(6) 0.054(4) 0.155(7) 0.038(4) 0.124(5) 0.035(4)
F6 0.165(7) 0.059(5) 0.112(4) -0.018(4) 0.099(4) -0.035(5)
F4 0.073(3) 0.151(7) 0.046(3) 0.031(3) 0.026(2) 0.002(3)
F5 0.074(4) 0.123(5) 0.145(5) 0.008(3) 0.071(4) 0.012(3)
O1 0.0484(6) 0.0454(6) 0.0390(6) -0.0002(5) 0.0192(5) -0.0060(5)
C14 0.0562(11) 0.0580(12) 0.0527(11) -0.0026(9) 0.0279(9) 0.0002(9)
C1 0.0430(8) 0.0468(9) 0.0425(9) 0.0014(7) 0.0177(7) 0.0055(7)
C2 0.0560(10) 0.0457(9) 0.0468(9) -0.0056(7) 0.0213(8) -0.0081(8)
C3 0.0575(10) 0.0490(9) 0.0382(8) -0.0065(7) 0.0209(7) -0.0034(8)
C4 0.0404(8) 0.0416(8) 0.0368(8) 0.0011(7) 0.0122(6) 0.0031(7)
C5 0.0425(8) 0.0445(9) 0.0362(8) -0.0011(7) 0.0128(7) 0.0018(7)
C6 0.0412(8) 0.0482(9) 0.0379(8) 0.0072(7) 0.0125(7) -0.0056(7)
C7 0.0411(8) 0.0474(9) 0.0339(8) 0.0066(7) 0.0102(7) -0.0050(7)
C8 0.0534(10) 0.0477(9) 0.0437(9) 0.0001(7) 0.0181(8) -0.0139(8)
C9 0.0476(9) 0.0521(10) 0.0406(9) 0.0043(7) 0.0175(7) -0.0135(8)
C11 0.0557(10) 0.0419(9) 0.0475(10) -0.0073(7) 0.0213(8) -0.0024(7)
C10 0.0585(10) 0.0490(9) 0.0434(9) -0.0065(7) 0.0247(8) 0.0036(8)
C13 0.0545(10) 0.0455(9) 0.0527(10) 0.0030(8) 0.0176(8) -0.0102(8)
C12 0.0526(9) 0.0467(9) 0.0501(10) -0.0047(8) 0.0183(8) -0.0029(8)

loop_
_atom_type_symbol
_atom_type_description
_atom_type_scat_dispersion_real
_atom_type_scat_dispersion_imag
_atom_type_scat_source
C C 0.0033 0.0016 'International Tables Vol C Tables 4.2.6.8 and 6.1.1.4'
H H 0.0000 0.0000 'International Tables Vol C Tables 4.2.6.8 and 6.1.1.4'
O O 0.0106 0.0060 'International Tables Vol C Tables 4.2.6.8 and 6.1.1.4'
F F 0.0171 0.0103 'International Tables Vol C Tables 4.2.6.8 and 6.1.1.4'

loop_
_geom_angle_atom_site_label_1
_geom_angle_atom_site_label_2
_geom_angle_atom_site_label_3
_geom_angle
_geom_angle_site_symmetry_1
C6 O1 C5 107.28(12) .
F6 C14 F4 107.2(7) .
F6 C14 F2 94.8(8) .
F4 C14 F2 112.3(7) .
F6 C14 F5 105.0(8) .
F4 C14 F5 109.1(7) .
F2 C14 F5 10.2(10) .
F6 C14 F1 115.1(7) .
F4 C14 F1 12.6(11) .
F2 C14 F1 101.1(6) .
F5 C14 F1 97.1(7) .
F6 C14 F3 13.6(11) .
F4 C14 F3 96.8(8) .
F2 C14 F3 107.2(8) .
F5 C14 F3 117.5(8) .
F1 C14 F3 106.3(7) .
F6 C14 C1 113.9(6) .
F4 C14 C1 111.7(5) .
F2 C14 C1 115.6(4) .
F5 C14 C1 109.6(5) .
F1 C14 C1 114.2(4) .
F3 C14 C1 111.5(6) .
C10 C1 C2 119.57(15) .
C10 C1 C14 120.28(15) .
C2 C1 C14 120.15(15) .
C3 C2 C1 120.26(15) .
C3 C2 H2 119.9 .
C1 C2 H2 119.9 .
C2 C3 C4 120.72(15) .
C2 C3 H3 119.6 .
C4 C3 H3 119.6 .
C3 C4 C11 118.36(14) .
C3 C4 C5 121.66(14) .
C11 C4 C5 119.96(14) .
C12 C5 O1 109.20(14) .
C12 C5 C4 133.62(15) .
O1 C5 C4 117.13(13) .
C13 C6 O1 109.09(14) .
C13 C6 C7 133.90(15) .
O1 C6 C7 116.93(13) .
C9 C7 C8 117.41(15) .
C9 C7 C6 122.07(14) .
C8 C7 C6 120.51(14) .
C9 C8 C7 121.42(15) 3_756
C9 C8 H8 119.3 3_756
C7 C8 H8 119.3 .
C8 C9 C7 121.17(15) 3_756
C8 C9 H9 119.4 3_756
C7 C9 H9 119.4 .
C10 C11 C4 121.00(15) .
C10 C11 H11 119.5 .
C4 C11 H11 119.5 .
C11 C10 C1 120.07(15) .
C11 C10 H10 120.0 .
C1 C10 H10 120.0 .
C6 C13 C12 107.22(15) .
C6 C13 H13 126.4 .
C12 C13 H13 126.4 .
C5 C12 C13 107.21(15) .
C5 C12 H12 126.4 .
C13 C12 H12 126.4 .

loop_
_geom_bond_atom_site_label_1
_geom_bond_atom_site_label_2
_geom_bond_distance
_geom_bond_site_symmetry_2
F2 C14 1.318(7) .
F1 C14 1.337(8) .
F3 C14 1.345(10) .
F6 C14 1.285(9) .
F4 C14 1.318(9) .
F5 C14 1.325(9) .
O1 C6 1.3742(18) .
O1 C5 1.3753(18) .
C14 C1 1.490(2) .
C1 C10 1.383(2) .
C1 C2 1.388(2) .
C2 C3 1.378(2) .
C2 H2 0.9300 .
C3 C4 1.392(2) .
C3 H3 0.9300 .
C4 C11 1.393(2) .
C4 C5 1.454(2) .
C5 C12 1.351(2) .
C6 C13 1.354(2) .
C6 C7 1.451(2) .
C7 C9 1.396(2) .
C7 C8 1.398(2) .
C8 C9 1.374(2) 3_756
C8 H8 0.9300 .
C9 H9 0.9300 .
C11 C10 1.378(2) .
C11 H11 0.9300 .
C10 H10 0.9300 .
C13 C12 1.413(2) .
C13 H13 0.9300 .
C12 H12 0.9300 .

loop_
_geom_torsion_atom_site_label_1
_geom_torsion_atom_site_label_2
_geom_torsion_atom_site_label_3
_geom_torsion_atom_site_label_4
_geom_torsion
_geom_torsion_site_symmetry_4
F6 C14 C1 C10 -157.5(6) .
F4 C14 C1 C10 -35.9(7) .
F2 C14 C1 C10 94.2(5) .
F5 C14 C1 C10 85.2(5) .
F1 C14 C1 C10 -22.5(6) .
F3 C14 C1 C10 -143.0(6) .
F6 C14 C1 C2 22.5(7) .
F4 C14 C1 C2 144.1(6) .
F2 C14 C1 C2 -85.8(5) .
F5 C14 C1 C2 -94.8(5) .
F1 C14 C1 C2 157.5(6) .
F3 C14 C1 C2 37.0(7) .
C10 C1 C2 C3 1.5(2) .
C14 C1 C2 C3 -178.58(14) .
C1 C2 C3 C4 -0.3(2) .
C2 C3 C4 C11 -1.0(2) .
C2 C3 C4 C5 177.06(14) .
C6 O1 C5 C12 0.76(16) .
C6 O1 C5 C4 -176.88(12) .
C3 C4 C5 C12 170.59(17) .
C11 C4 C5 C12 -11.3(3) .
C3 C4 C5 O1 -12.5(2) .
C11 C4 C5 O1 165.59(13) .
C5 O1 C6 C13 -0.84(16) .
C5 O1 C6 C7 176.26(13) .
C13 C6 C7 C9 -174.99(17) .
O1 C6 C7 C9 8.8(2) .
C13 C6 C7 C8 6.5(3) .
O1 C6 C7 C8 -169.69(13) .
C9 C7 C8 C9 0.4(3) 3_756
C6 C7 C8 C9 179.00(15) 3_756
C8 C7 C9 C8 -0.4(3) 3_756
C6 C7 C9 C8 -178.98(15) 3_756
C3 C4 C11 C10 1.1(2) .
C5 C4 C11 C10 -176.98(14) .
C4 C11 C10 C1 0.0(2) .
C2 C1 C10 C11 -1.3(2) .
C14 C1 C10 C11 178.69(15) .
O1 C6 C13 C12 0.60(18) .
C7 C6 C13 C12 -175.82(16) .
O1 C5 C12 C13 -0.40(17) .
C4 C5 C12 C13 176.71(16) .
C6 C13 C12 C5 -0.12(18) .

_cod_database_fobs_code 2108286
